data_4087324
loop_
_publ_author_name
'Paul, Ursula S. D.'
'Radius, Udo'

_publ_section_title
;
 Synthesis and Reactivity of Cyclic (Alkyl)(Amino)Carbene Stabilized
 Nickel Carbonyl Complexes
;
_journal_issue 7
_journal_name_full Organometallics
_journal_page_first 1398
_journal_paper_doi 10.1021/acs.organomet.7b00109
_journal_volume 36
_journal_year 2017
_chemical_formula_moiety 'C25 H40 Br N Ni'
_chemical_formula_sum 'C25 H40 Br N Ni'
_chemical_formula_weight 493.20
_space_group_crystal_system monoclinic
_space_group_IT_number 14
_space_group_name_Hall '-P 2yn'
_space_group_name_H-M_alt 'P 1 21/n 1'
_symmetry_space_group_name_Hall '-P 2yn'
_symmetry_space_group_name_H-M 'P 1 21/n 1'
_atom_sites_solution_hydrogens geom
_audit_creation_method SHELXL-2014/6
_cell_angle_alpha 90
_cell_angle_beta 98.366(2)
_cell_angle_gamma 90
_cell_formula_units_Z 4
_cell_length_a 10.7904(9)
_cell_length_b 15.2337(13)
_cell_length_c 14.7013(13)
_cell_measurement_reflns_used 9949
_cell_measurement_temperature 100(2)
_cell_measurement_theta_max 26.07
_cell_measurement_theta_min 2.33
_cell_volume 2390.9(4)
_computing_cell_refinement 'Saint-NT v. 7.23'
_computing_data_collection 'APEX2 ver. 2014.1 (Bruker AXS)'
_computing_data_reduction 'Saint-NT v. 7.23'
_computing_molecular_graphics 'XP ver. 5.1 (Bruker AXS, 1998)'
_computing_publication_material 'SHELXL-2014 (Sheldrick, 2014)'
_computing_structure_refinement 'SHELXL-2014/6 (Sheldrick, 2014)'
_computing_structure_solution 'SHELXL-2014 (Sheldrick, 2014)'
_diffrn_ambient_temperature 100(2)
_diffrn_measured_fraction_theta_full 1.000
_diffrn_measured_fraction_theta_max 0.996
_diffrn_measurement_device_type 'Bruker X8-APEX II'
_diffrn_measurement_method '\f and \w scans'
_diffrn_radiation_monochromator helios
_diffrn_radiation_source 'rotating anode'
_diffrn_radiation_type MoK\a
_diffrn_radiation_wavelength 0.71073
_diffrn_reflns_av_R_equivalents 0.0333
_diffrn_reflns_av_unetI/netI 0.0272
_diffrn_reflns_Laue_measured_fraction_full 1.000
_diffrn_reflns_Laue_measured_fraction_max 0.996
_diffrn_reflns_limit_h_max 13
_diffrn_reflns_limit_h_min -13
_diffrn_reflns_limit_k_max 18
_diffrn_reflns_limit_k_min -18
_diffrn_reflns_limit_l_max 18
_diffrn_reflns_limit_l_min -16
_diffrn_reflns_number 22678
_diffrn_reflns_point_group_measured_fraction_full 1.000
_diffrn_reflns_point_group_measured_fraction_max 0.996
_diffrn_reflns_theta_full 26.000
_diffrn_reflns_theta_max 26.104
_diffrn_reflns_theta_min 1.936
_exptl_absorpt_coefficient_mu 2.493
_exptl_absorpt_correction_T_max 0.7453
_exptl_absorpt_correction_T_min 0.5956
_exptl_absorpt_correction_type analytical
_exptl_absorpt_process_details 'Sadabs 2014/3 (Bruker 2014)'
_exptl_crystal_colour orange
_exptl_crystal_density_diffrn 1.370
_exptl_crystal_description block
_exptl_crystal_F_000 1040
_exptl_crystal_size_max 0.142
_exptl_crystal_size_mid 0.117
_exptl_crystal_size_min 0.097
_refine_diff_density_max 0.912
_refine_diff_density_min -0.591
_refine_diff_density_rms 0.080
_refine_ls_extinction_method none
_refine_ls_goodness_of_fit_ref 1.150
_refine_ls_hydrogen_treatment constr
_refine_ls_matrix_type full
_refine_ls_number_parameters 302
_refine_ls_number_reflns 4728
_refine_ls_number_restraints 68
_refine_ls_restrained_S_all 1.143
_refine_ls_R_factor_all 0.0538
_refine_ls_R_factor_gt 0.0410
_refine_ls_shift/su_max 0.001
_refine_ls_shift/su_mean 0.000
_refine_ls_structure_factor_coef Fsqd
_refine_ls_weighting_details 'w=1/[\s^2^(Fo^2^)+(0.0243P)^2^+6.0063P] where P=(Fo^2^+2Fc^2^)/3'
_refine_ls_weighting_scheme calc
_refine_ls_wR_factor_gt 0.0896
_refine_ls_wR_factor_ref 0.0963
_reflns_Friedel_coverage 0.000
_reflns_number_gt 3982
_reflns_number_total 4728
_reflns_threshold_expression 'I > 2\s(I)'
_cod_data_source_file om7b00109_si_002.cif
_cod_data_source_block compound_5b
_cod_database_code 4087324
_shelx_space_group_comment
;
The symmetry employed for this shelxl refinement is uniquely defined
by the following loop, which should always be used as a source of
symmetry information in preference to the above space-group names.
They are only intended as comments.
;
_shelx_estimated_absorpt_t_min 0.718
_shelx_estimated_absorpt_t_max 0.794
_shelxl_version_number 2014/6

loop_
_space_group_symop_operation_xyz
'x, y, z'
'-x+1/2, y+1/2, -z+1/2'
'-x, -y, -z'
'x-1/2, -y-1/2, z-1/2'

loop_
_atom_site_label
_atom_site_type_symbol
_atom_site_fract_x
_atom_site_fract_y
_atom_site_fract_z
_atom_site_U_iso_or_equiv
_atom_site_adp_type
_atom_site_occupancy
_atom_site_site_symmetry_order
_atom_site_calc_flag
_atom_site_refinement_flags_posn
_atom_site_refinement_flags_adp
_atom_site_refinement_flags_occupancy
_atom_site_disorder_assembly
_atom_site_disorder_group
Ni1 Ni 0.83180(4) 0.34166(3) 0.51666(3) 0.02499(12) Uani 1 1 d . . . . .
Br1 Br 0.86415(4) 0.41160(2) 0.65940(2) 0.03113(11) Uani 1 1 d . . . . .
C3 C 0.7647(4) 0.4634(3) 0.4464(3) 0.0316(8) Uani 1 1 d . . . . .
C1 C 0.7982(5) 0.3166(3) 0.3843(3) 0.0319(11) Uani 0.818(5) 1 d . U P A 1
H1A H 0.8594 0.2784 0.3593 0.038 Uiso 0.818(5) 1 calc R U P A 1
H1B H 0.7101 0.3037 0.3587 0.038 Uiso 0.818(5) 1 calc R U P A 1
C2 C 0.8308(4) 0.4064(3) 0.3961(3) 0.0274(10) Uani 0.818(5) 1 d . U P A 1
H2 H 0.9124 0.4266 0.3789 0.033 Uiso 0.818(5) 1 calc R U P A 1
C4 C 0.6276(4) 0.4494(4) 0.4531(4) 0.0405(13) Uani 0.818(5) 1 d . U P A 1
H4A H 0.5764 0.4852 0.4065 0.061 Uiso 0.818(5) 1 calc R U P A 1
H4B H 0.6110 0.4668 0.5144 0.061 Uiso 0.818(5) 1 calc R U P A 1
H4C H 0.6065 0.3873 0.4428 0.061 Uiso 0.818(5) 1 calc R U P A 1
C5 C 0.8139(5) 0.5517(3) 0.4708(4) 0.0397(12) Uani 0.818(5) 1 d . U P A 1
H5A H 0.9023 0.5545 0.4624 0.060 Uiso 0.818(5) 1 calc R U P A 1
H5B H 0.8062 0.5641 0.5351 0.060 Uiso 0.818(5) 1 calc R U P A 1
H5C H 0.7660 0.5952 0.4310 0.060 Uiso 0.818(5) 1 calc R U P A 1
C11 C 0.734(2) 0.3189(15) 0.3912(14) 0.026(3) Uani 0.182(5) 1 d . U P A 2
H11A H 0.7817 0.3202 0.3388 0.032 Uiso 0.182(5) 1 calc R U P A 2
H11B H 0.6717 0.2705 0.3872 0.032 Uiso 0.182(5) 1 calc R U P A 2
C12 C 0.6914(19) 0.4046(14) 0.4221(12) 0.028(3) Uani 0.182(5) 1 d . U P A 2
H12 H 0.6049 0.4088 0.4385 0.034 Uiso 0.182(5) 1 calc R U P A 2
C14 C 0.732(3) 0.5507(14) 0.4994(17) 0.041(5) Uani 0.182(5) 1 d . U P A 2
H14A H 0.6864 0.5918 0.4553 0.062 Uiso 0.182(5) 1 calc R U P A 2
H14B H 0.8094 0.5781 0.5290 0.062 Uiso 0.182(5) 1 calc R U P A 2
H14C H 0.6794 0.5353 0.5461 0.062 Uiso 0.182(5) 1 calc R U P A 2
C15 C 0.896(2) 0.4830(16) 0.4169(15) 0.040(5) Uani 0.182(5) 1 d . U P A 2
H15A H 0.9474 0.4294 0.4230 0.060 Uiso 0.182(5) 1 calc R U P A 2
H15B H 0.9388 0.5289 0.4565 0.060 Uiso 0.182(5) 1 calc R U P A 2
H15C H 0.8853 0.5027 0.3528 0.060 Uiso 0.182(5) 1 calc R U P A 2
C1_1 C 0.8659(3) 0.2269(2) 0.5592(2) 0.0212(7) Uani 1 1 d . . . . .
N1_1 N 0.7830(3) 0.16866(18) 0.57795(18) 0.0207(6) Uani 1 1 d . . . . .
C2_1 C 0.8379(3) 0.0945(2) 0.6414(2) 0.0249(7) Uani 1 1 d . . . . .
C3_1 C 0.9701(3) 0.0931(2) 0.6158(2) 0.0271(7) Uani 1 1 d . . . . .
H3A_1 H 0.9752 0.0507 0.5655 0.033 Uiso 1 1 calc R U . . .
H3B_1 H 1.0316 0.0759 0.6696 0.033 Uiso 1 1 calc R U . . .
C4_1 C 0.9969(3) 0.1869(2) 0.5846(2) 0.0243(7) Uani 1 1 d . . . . .
C5_1 C 0.7654(3) 0.0094(2) 0.6251(2) 0.0292(8) Uani 1 1 d . . . . .
H5A_1 H 0.6761 0.0208 0.6261 0.044 Uiso 1 1 calc R U . . .
H5B_1 H 0.7961 -0.0327 0.6735 0.044 Uiso 1 1 calc R U . . .
H5C_1 H 0.7769 -0.0147 0.5652 0.044 Uiso 1 1 calc R U . . .
C6_1 C 0.8410(4) 0.1226(3) 0.7419(2) 0.0317(8) Uani 1 1 d . . . . .
H6A_1 H 0.8771 0.1816 0.7505 0.048 Uiso 1 1 calc R U . . .
H6B_1 H 0.8924 0.0812 0.7822 0.048 Uiso 1 1 calc R U . . .
H6C_1 H 0.7556 0.1231 0.7572 0.048 Uiso 1 1 calc R U . . .
C7_1 C 1.0581(3) 0.1856(3) 0.4965(2) 0.0308(8) Uani 1 1 d . . . . .
H7A_1 H 1.0018 0.1567 0.4471 0.046 Uiso 1 1 calc R U . . .
H7B_1 H 1.1374 0.1534 0.5079 0.046 Uiso 1 1 calc R U . . .
H7C_1 H 1.0741 0.2460 0.4782 0.046 Uiso 1 1 calc R U . . .
C8_1 C 1.0816(3) 0.2390(2) 0.6575(2) 0.0290(8) Uani 1 1 d . . . . .
H8A_1 H 1.1634 0.2100 0.6704 0.044 Uiso 1 1 calc R U . . .
H8B_1 H 1.0434 0.2417 0.7139 0.044 Uiso 1 1 calc R U . . .
H8C_1 H 1.0925 0.2986 0.6349 0.044 Uiso 1 1 calc R U . . .
C9_1 C 0.6525(3) 0.1753(2) 0.5359(2) 0.0215(7) Uani 1 1 d . . . . .
C10_1 C 0.5649(3) 0.2239(2) 0.5769(2) 0.0242(7) Uani 1 1 d . . . . .
C11_1 C 0.4464(3) 0.2363(2) 0.5269(3) 0.0289(8) Uani 1 1 d . . . . .
H11_1 H 0.3856 0.2689 0.5535 0.035 Uiso 1 1 calc R U . . .
C12_1 C 0.4152(3) 0.2020(3) 0.4394(2) 0.0298(8) Uani 1 1 d . . . . .
H12_1 H 0.3350 0.2133 0.4054 0.036 Uiso 1 1 calc R U . . .
C13_1 C 0.5003(3) 0.1517(2) 0.4016(2) 0.0265(7) Uani 1 1 d . . . . .
H13_1 H 0.4773 0.1276 0.3420 0.032 Uiso 1 1 calc R U . . .
C14_1 C 0.6195(3) 0.1352(2) 0.4487(2) 0.0226(7) Uani 1 1 d . . . . .
C15_1 C 0.5915(3) 0.2579(2) 0.6753(2) 0.0288(8) Uani 1 1 d . . . . .
H15_1 H 0.6842 0.2580 0.6947 0.035 Uiso 1 1 calc R U . . .
C16_1 C 0.5429(4) 0.3504(3) 0.6862(3) 0.0458(11) Uani 1 1 d . . . . .
H16A_1 H 0.5791 0.3902 0.6448 0.069 Uiso 1 1 calc R U . . .
H16B_1 H 0.5668 0.3697 0.7499 0.069 Uiso 1 1 calc R U . . .
H16C_1 H 0.4514 0.3508 0.6710 0.069 Uiso 1 1 calc R U . . .
C17_1 C 0.5326(4) 0.1953(3) 0.7382(3) 0.0423(11) Uani 1 1 d . . . . .
H17A_1 H 0.4411 0.1985 0.7238 0.063 Uiso 1 1 calc R U . . .
H17B_1 H 0.5586 0.2123 0.8024 0.063 Uiso 1 1 calc R U . . .
H17C_1 H 0.5603 0.1352 0.7286 0.063 Uiso 1 1 calc R U . . .
C18_1 C 0.7036(3) 0.0723(2) 0.4056(2) 0.0249(7) Uani 1 1 d . . . . .
H18_1 H 0.7841 0.0661 0.4484 0.030 Uiso 1 1 calc R U . . .
C19_1 C 0.7338(4) 0.1014(3) 0.3115(2) 0.0335(9) Uani 1 1 d . . . . .
H19A_1 H 0.6557 0.1086 0.2689 0.050 Uiso 1 1 calc R U . . .
H19B_1 H 0.7861 0.0569 0.2876 0.050 Uiso 1 1 calc R U . . .
H19C_1 H 0.7789 0.1574 0.3180 0.050 Uiso 1 1 calc R U . . .
C20_1 C 0.6414(4) -0.0182(2) 0.3936(3) 0.0339(9) Uani 1 1 d . . . . .
H20A_1 H 0.5681 -0.0151 0.3458 0.051 Uiso 1 1 calc R U . . .
H20B_1 H 0.6151 -0.0366 0.4518 0.051 Uiso 1 1 calc R U . . .
H20C_1 H 0.7013 -0.0609 0.3756 0.051 Uiso 1 1 calc R U . . .

loop_
_atom_site_aniso_label
_atom_site_aniso_U_11
_atom_site_aniso_U_22
_atom_site_aniso_U_33
_atom_site_aniso_U_23
_atom_site_aniso_U_13
_atom_site_aniso_U_12
Ni1 0.0311(2) 0.0263(2) 0.0169(2) 0.00132(17) 0.00103(17) 0.00013(19)
Br1 0.0379(2) 0.0344(2) 0.01999(18) -0.00367(15) 0.00044(14) 0.00462(16)
C3 0.0294(19) 0.036(2) 0.0286(19) 0.0112(16) 0.0002(16) 0.0033(16)
C1 0.033(3) 0.046(3) 0.017(2) 0.0016(18) 0.002(2) -0.006(2)
C2 0.029(2) 0.034(2) 0.0195(19) 0.0074(17) 0.0046(16) -0.0018(18)
C4 0.029(3) 0.046(3) 0.046(3) 0.012(2) 0.004(2) 0.010(2)
C5 0.041(3) 0.035(3) 0.043(3) 0.011(2) 0.007(2) 0.005(2)
C11 0.028(6) 0.041(5) 0.009(5) 0.000(5) -0.001(5) -0.004(6)
C12 0.028(5) 0.041(5) 0.015(5) 0.005(5) 0.000(5) -0.002(5)
C14 0.046(10) 0.028(9) 0.045(10) 0.002(8) -0.008(9) 0.008(9)
C15 0.038(9) 0.047(10) 0.032(9) 0.018(8) -0.005(8) -0.004(8)
C1_1 0.0231(16) 0.0295(18) 0.0111(14) -0.0039(13) 0.0034(12) 0.0011(14)
N1_1 0.0232(14) 0.0245(14) 0.0145(12) 0.0001(11) 0.0029(11) 0.0014(12)
C2_1 0.0268(17) 0.0281(18) 0.0188(16) 0.0025(14) -0.0001(13) 0.0009(15)
C3_1 0.0259(17) 0.0299(18) 0.0243(17) -0.0010(15) -0.0005(14) 0.0038(15)
C4_1 0.0208(17) 0.0283(18) 0.0232(17) -0.0004(14) 0.0013(14) 0.0023(14)
C5_1 0.0308(19) 0.0302(19) 0.0254(18) 0.0045(15) 0.0002(15) -0.0019(16)
C6_1 0.036(2) 0.040(2) 0.0176(17) 0.0050(15) 0.0003(15) 0.0017(17)
C7_1 0.0254(18) 0.039(2) 0.0295(19) -0.0023(16) 0.0093(15) 0.0036(16)
C8_1 0.0219(17) 0.034(2) 0.0294(19) -0.0022(15) -0.0030(15) 0.0008(15)
C9_1 0.0202(16) 0.0260(17) 0.0180(16) 0.0047(13) 0.0022(13) -0.0012(13)
C10_1 0.0230(17) 0.0275(18) 0.0234(17) 0.0022(14) 0.0077(14) -0.0024(14)
C11_1 0.0211(17) 0.035(2) 0.0326(19) 0.0017(16) 0.0096(15) 0.0025(15)
C12_1 0.0211(17) 0.041(2) 0.0267(18) 0.0092(16) -0.0005(14) 0.0006(16)
C13_1 0.0278(18) 0.035(2) 0.0164(16) 0.0045(14) 0.0039(14) -0.0035(15)
C14_1 0.0241(17) 0.0279(18) 0.0163(15) 0.0045(13) 0.0045(13) -0.0017(14)
C15_1 0.0245(18) 0.035(2) 0.0276(18) -0.0072(15) 0.0075(15) -0.0035(15)
C16_1 0.037(2) 0.046(3) 0.056(3) -0.022(2) 0.008(2) -0.0006(19)
C17_1 0.037(2) 0.069(3) 0.0237(19) -0.0097(19) 0.0118(17) -0.015(2)
C18_1 0.0259(17) 0.0301(19) 0.0181(16) 0.0002(14) 0.0006(14) 0.0017(14)
C19_1 0.042(2) 0.039(2) 0.0222(18) 0.0013(16) 0.0113(16) 0.0043(18)
C20_1 0.036(2) 0.032(2) 0.032(2) -0.0013(16) -0.0017(17) -0.0020(17)

loop_
_atom_type_symbol
_atom_type_description
_atom_type_scat_dispersion_real
_atom_type_scat_dispersion_imag
_atom_type_scat_source
C C 0.0033 0.0016 'International Tables Vol C Tables 4.2.6.8 and 6.1.1.4'
H H 0.0000 0.0000 'International Tables Vol C Tables 4.2.6.8 and 6.1.1.4'
N N 0.0061 0.0033 'International Tables Vol C Tables 4.2.6.8 and 6.1.1.4'
Ni Ni 0.3393 1.1124 'International Tables Vol C Tables 4.2.6.8 and 6.1.1.4'
Br Br -0.2901 2.4595 'International Tables Vol C Tables 4.2.6.8 and 6.1.1.4'

loop_
_geom_angle_atom_site_label_1
_geom_angle_atom_site_label_2
_geom_angle_atom_site_label_3
_geom_angle
C1_1 Ni1 C1 98.50(18)
C1_1 Ni1 C11 101.3(7)
C1_1 Ni1 C2 136.17(16)
C1 Ni1 C2 41.6(2)
C1_1 Ni1 C12 136.4(6)
C11 Ni1 C12 41.6(9)
C1_1 Ni1 C3 168.68(14)
C1 Ni1 C3 72.40(19)
C11 Ni1 C3 67.8(7)
C2 Ni1 C3 38.50(16)
C12 Ni1 C3 32.6(6)
C1_1 Ni1 Br1 97.43(9)
C1 Ni1 Br1 164.03(16)
C11 Ni1 Br1 152.8(7)
C2 Ni1 Br1 123.02(13)
C12 Ni1 Br1 112.4(6)
C3 Ni1 Br1 91.90(10)
C2 C3 C5 120.1(4)
C2 C3 C4 121.7(4)
C5 C3 C4 115.8(4)
C12 C3 C15 129.3(14)
C12 C3 C14 125.0(14)
C15 C3 C14 104.5(14)
C12 C3 Ni1 70.8(9)
C2 C3 Ni1 64.3(2)
C5 C3 Ni1 125.1(3)
C4 C3 Ni1 96.3(3)
C15 C3 Ni1 92.3(8)
C14 C3 Ni1 123.5(9)
C2 C1 Ni1 71.6(3)
C2 C1 H1A 116.4
Ni1 C1 H1A 116.4
C2 C1 H1B 116.4
Ni1 C1 H1B 116.4
H1A C1 H1B 113.4
C3 C2 C1 121.8(4)
C3 C2 Ni1 77.2(2)
C1 C2 Ni1 66.8(2)
C3 C2 H2 118.5
C1 C2 H2 118.5
Ni1 C2 H2 118.5
C3 C4 H4A 109.5
C3 C4 H4B 109.5
H4A C4 H4B 109.5
C3 C4 H4C 109.5
H4A C4 H4C 109.5
H4B C4 H4C 109.5
C3 C5 H5A 109.5
C3 C5 H5B 109.5
H5A C5 H5B 109.5
C3 C5 H5C 109.5
H5A C5 H5C 109.5
H5B C5 H5C 109.5
C12 C11 Ni1 73.2(11)
C12 C11 H11A 116.2
Ni1 C11 H11A 116.2
C12 C11 H11B 116.2
Ni1 C11 H11B 116.2
H11A C11 H11B 113.2
C3 C12 C11 121.8(18)
C3 C12 Ni1 76.7(9)
C11 C12 Ni1 65.2(11)
C3 C12 H12 118.2
C11 C12 H12 118.2
Ni1 C12 H12 118.2
C3 C14 H14A 109.5
C3 C14 H14B 109.5
H14A C14 H14B 109.5
C3 C14 H14C 109.5
H14A C14 H14C 109.5
H14B C14 H14C 109.5
C3 C15 H15A 109.5
C3 C15 H15B 109.5
H15A C15 H15B 109.5
C3 C15 H15C 109.5
H15A C15 H15C 109.5
H15B C15 H15C 109.5
N1_1 C1_1 C4_1 108.1(3)
N1_1 C1_1 Ni1 126.3(2)
C4_1 C1_1 Ni1 125.5(2)
C1_1 N1_1 C9_1 120.6(3)
C1_1 N1_1 C2_1 114.3(3)
C9_1 N1_1 C2_1 125.1(3)
C5_1 C2_1 C3_1 115.4(3)
C5_1 C2_1 N1_1 113.0(3)
C3_1 C2_1 N1_1 98.8(3)
C5_1 C2_1 C6_1 109.3(3)
C3_1 C2_1 C6_1 110.5(3)
N1_1 C2_1 C6_1 109.5(3)
C2_1 C3_1 C4_1 106.4(3)
C2_1 C3_1 H3A_1 110.4
C4_1 C3_1 H3A_1 110.4
C2_1 C3_1 H3B_1 110.4
C4_1 C3_1 H3B_1 110.4
H3A_1 C3_1 H3B_1 108.6
C8_1 C4_1 C1_1 113.6(3)
C8_1 C4_1 C7_1 108.1(3)
C1_1 C4_1 C7_1 107.1(3)
C8_1 C4_1 C3_1 113.1(3)
C1_1 C4_1 C3_1 103.6(3)
C7_1 C4_1 C3_1 111.2(3)
C2_1 C5_1 H5A_1 109.5
C2_1 C5_1 H5B_1 109.5
H5A_1 C5_1 H5B_1 109.5
C2_1 C5_1 H5C_1 109.5
H5A_1 C5_1 H5C_1 109.5
H5B_1 C5_1 H5C_1 109.5
C2_1 C6_1 H6A_1 109.5
C2_1 C6_1 H6B_1 109.5
H6A_1 C6_1 H6B_1 109.5
C2_1 C6_1 H6C_1 109.5
H6A_1 C6_1 H6C_1 109.5
H6B_1 C6_1 H6C_1 109.5
C4_1 C7_1 H7A_1 109.5
C4_1 C7_1 H7B_1 109.5
H7A_1 C7_1 H7B_1 109.5
C4_1 C7_1 H7C_1 109.5
H7A_1 C7_1 H7C_1 109.5
H7B_1 C7_1 H7C_1 109.5
C4_1 C8_1 H8A_1 109.5
C4_1 C8_1 H8B_1 109.5
H8A_1 C8_1 H8B_1 109.5
C4_1 C8_1 H8C_1 109.5
H8A_1 C8_1 H8C_1 109.5
H8B_1 C8_1 H8C_1 109.5
C10_1 C9_1 C14_1 121.3(3)
C10_1 C9_1 N1_1 121.6(3)
C14_1 C9_1 N1_1 117.0(3)
C11_1 C10_1 C9_1 117.9(3)
C11_1 C10_1 C15_1 119.2(3)
C9_1 C10_1 C15_1 122.8(3)
C12_1 C11_1 C10_1 121.4(3)
C12_1 C11_1 H11_1 119.3
C10_1 C11_1 H11_1 119.3
C13_1 C12_1 C11_1 120.0(3)
C13_1 C12_1 H12_1 120.0
C11_1 C12_1 H12_1 120.0
C12_1 C13_1 C14_1 121.6(3)
C12_1 C13_1 H13_1 119.2
C14_1 C13_1 H13_1 119.2
C13_1 C14_1 C9_1 117.6(3)
C13_1 C14_1 C18_1 118.1(3)
C9_1 C14_1 C18_1 124.2(3)
C16_1 C15_1 C10_1 113.3(3)
C16_1 C15_1 C17_1 109.5(3)
C10_1 C15_1 C17_1 109.0(3)
C16_1 C15_1 H15_1 108.3
C10_1 C15_1 H15_1 108.3
C17_1 C15_1 H15_1 108.3
C15_1 C16_1 H16A_1 109.5
C15_1 C16_1 H16B_1 109.5
H16A_1 C16_1 H16B_1 109.5
C15_1 C16_1 H16C_1 109.5
H16A_1 C16_1 H16C_1 109.5
H16B_1 C16_1 H16C_1 109.5
C15_1 C17_1 H17A_1 109.5
C15_1 C17_1 H17B_1 109.5
H17A_1 C17_1 H17B_1 109.5
C15_1 C17_1 H17C_1 109.5
H17A_1 C17_1 H17C_1 109.5
H17B_1 C17_1 H17C_1 109.5
C14_1 C18_1 C20_1 109.8(3)
C14_1 C18_1 C19_1 114.3(3)
C20_1 C18_1 C19_1 107.7(3)
C14_1 C18_1 H18_1 108.3
C20_1 C18_1 H18_1 108.3
C19_1 C18_1 H18_1 108.3
C18_1 C19_1 H19A_1 109.5
C18_1 C19_1 H19B_1 109.5
H19A_1 C19_1 H19B_1 109.5
C18_1 C19_1 H19C_1 109.5
H19A_1 C19_1 H19C_1 109.5
H19B_1 C19_1 H19C_1 109.5
C18_1 C20_1 H20A_1 109.5
C18_1 C20_1 H20B_1 109.5
H20A_1 C20_1 H20B_1 109.5
C18_1 C20_1 H20C_1 109.5
H20A_1 C20_1 H20C_1 109.5
H20B_1 C20_1 H20C_1 109.5

loop_
_geom_bond_atom_site_label_1
_geom_bond_atom_site_label_2
_geom_bond_distance
Ni1 C1_1 1.875(3)
Ni1 C1 1.964(5)
Ni1 C11 2.02(2)
Ni1 C2 2.027(4)
Ni1 C12 2.129(19)
Ni1 C3 2.194(4)
Ni1 Br1 2.3339(6)
C3 C12 1.21(2)
C3 C2 1.401(6)
C3 C5 1.471(6)
C3 C4 1.512(6)
C3 C15 1.57(2)
C3 C14 1.61(2)
C1 C2 1.418(7)
C1 H1A 0.9900
C1 H1B 0.9900
C2 H2 1.0000
C4 H4A 0.9800
C4 H4B 0.9800
C4 H4C 0.9800
C5 H5A 0.9800
C5 H5B 0.9800
C5 H5C 0.9800
C11 C12 1.48(3)
C11 H11A 0.9900
C11 H11B 0.9900
C12 H12 1.0000
C14 H14A 0.9800
C14 H14B 0.9800
C14 H14C 0.9800
C15 H15A 0.9800
C15 H15B 0.9800
C15 H15C 0.9800
C1_1 N1_1 1.317(4)
C1_1 C4_1 1.535(5)
N1_1 C9_1 1.456(4)
N1_1 C2_1 1.529(4)
C2_1 C5_1 1.514(5)
C2_1 C3_1 1.527(5)
C2_1 C6_1 1.534(5)
C3_1 C4_1 1.541(5)
C3_1 H3A_1 0.9900
C3_1 H3B_1 0.9900
C4_1 C8_1 1.526(5)
C4_1 C7_1 1.538(5)
C5_1 H5A_1 0.9800
C5_1 H5B_1 0.9800
C5_1 H5C_1 0.9800
C6_1 H6A_1 0.9800
C6_1 H6B_1 0.9800
C6_1 H6C_1 0.9800
C7_1 H7A_1 0.9800
C7_1 H7B_1 0.9800
C7_1 H7C_1 0.9800
C8_1 H8A_1 0.9800
C8_1 H8B_1 0.9800
C8_1 H8C_1 0.9800
C9_1 C10_1 1.405(5)
C9_1 C14_1 1.418(5)
C10_1 C11_1 1.392(5)
C10_1 C15_1 1.522(5)
C11_1 C12_1 1.385(5)
C11_1 H11_1 0.9500
C12_1 C13_1 1.374(5)
C12_1 H12_1 0.9500
C13_1 C14_1 1.392(5)
C13_1 H13_1 0.9500
C14_1 C18_1 1.519(5)
C15_1 C16_1 1.520(5)
C15_1 C17_1 1.529(5)
C15_1 H15_1 1.0000
C16_1 H16A_1 0.9800
C16_1 H16B_1 0.9800
C16_1 H16C_1 0.9800
C17_1 H17A_1 0.9800
C17_1 H17B_1 0.9800
C17_1 H17C_1 0.9800
C18_1 C20_1 1.532(5)
C18_1 C19_1 1.533(5)
C18_1 H18_1 1.0000
C19_1 H19A_1 0.9800
C19_1 H19B_1 0.9800
C19_1 H19C_1 0.9800
C20_1 H20A_1 0.9800
C20_1 H20B_1 0.9800
C20_1 H20C_1 0.9800

loop_
_geom_torsion_atom_site_label_1
_geom_torsion_atom_site_label_2
_geom_torsion_atom_site_label_3
_geom_torsion_atom_site_label_4
_geom_torsion
C5 C3 C2 C1 169.3(4)
C4 C3 C2 C1 -29.1(6)
Ni1 C3 C2 C1 52.0(4)
C5 C3 C2 Ni1 117.3(4)
C4 C3 C2 Ni1 -81.1(4)
Ni1 C1 C2 C3 -56.7(4)
C15 C3 C12 C11 27(2)
C14 C3 C12 C11 -167.2(16)
Ni1 C3 C12 C11 -49.2(15)
C15 C3 C12 Ni1 76.7(13)
C14 C3 C12 Ni1 -118.0(12)
Ni1 C11 C12 C3 54.2(16)
C1 Ni1 C1_1 N1_1 -86.8(3)
C11 Ni1 C1_1 N1_1 -65.9(8)
C2 Ni1 C1_1 N1_1 -107.3(3)
C12 Ni1 C1_1 N1_1 -39.6(9)
C3 Ni1 C1_1 N1_1 -50.9(9)
Br1 Ni1 C1_1 N1_1 94.3(3)
C1 Ni1 C1_1 C4_1 97.7(3)
C11 Ni1 C1_1 C4_1 118.6(8)
C2 Ni1 C1_1 C4_1 77.2(3)
C12 Ni1 C1_1 C4_1 145.0(8)
C3 Ni1 C1_1 C4_1 133.6(7)
Br1 Ni1 C1_1 C4_1 -81.1(3)
C4_1 C1_1 N1_1 C9_1 -160.6(3)
Ni1 C1_1 N1_1 C9_1 23.3(4)
C4_1 C1_1 N1_1 C2_1 16.4(4)
Ni1 C1_1 N1_1 C2_1 -159.7(2)
C1_1 N1_1 C2_1 C5_1 -150.9(3)
C9_1 N1_1 C2_1 C5_1 25.9(4)
C1_1 N1_1 C2_1 C3_1 -28.5(3)
C9_1 N1_1 C2_1 C3_1 148.4(3)
C1_1 N1_1 C2_1 C6_1 87.0(3)
C9_1 N1_1 C2_1 C6_1 -96.2(4)
C5_1 C2_1 C3_1 C4_1 148.6(3)
N1_1 C2_1 C3_1 C4_1 27.9(3)
C6_1 C2_1 C3_1 C4_1 -86.8(3)
N1_1 C1_1 C4_1 C8_1 -120.0(3)
Ni1 C1_1 C4_1 C8_1 56.2(4)
N1_1 C1_1 C4_1 C7_1 120.8(3)
Ni1 C1_1 C4_1 C7_1 -63.1(4)
N1_1 C1_1 C4_1 C3_1 3.1(3)
Ni1 C1_1 C4_1 C3_1 179.3(2)
C2_1 C3_1 C4_1 C8_1 102.8(3)
C2_1 C3_1 C4_1 C1_1 -20.7(3)
C2_1 C3_1 C4_1 C7_1 -135.4(3)
C1_1 N1_1 C9_1 C10_1 -89.1(4)
C2_1 N1_1 C9_1 C10_1 94.3(4)
C1_1 N1_1 C9_1 C14_1 86.9(4)
C2_1 N1_1 C9_1 C14_1 -89.7(4)
C14_1 C9_1 C10_1 C11_1 -3.9(5)
N1_1 C9_1 C10_1 C11_1 172.0(3)
C14_1 C9_1 C10_1 C15_1 171.9(3)
N1_1 C9_1 C10_1 C15_1 -12.2(5)
C9_1 C10_1 C11_1 C12_1 -0.1(5)
C15_1 C10_1 C11_1 C12_1 -176.0(3)
C10_1 C11_1 C12_1 C13_1 2.6(6)
C11_1 C12_1 C13_1 C14_1 -1.2(5)
C12_1 C13_1 C14_1 C9_1 -2.7(5)
C12_1 C13_1 C14_1 C18_1 174.6(3)
C10_1 C9_1 C14_1 C13_1 5.3(5)
N1_1 C9_1 C14_1 C13_1 -170.8(3)
C10_1 C9_1 C14_1 C18_1 -171.8(3)
N1_1 C9_1 C14_1 C18_1 12.1(5)
C11_1 C10_1 C15_1 C16_1 -45.1(5)
C9_1 C10_1 C15_1 C16_1 139.2(4)
C11_1 C10_1 C15_1 C17_1 77.0(4)
C9_1 C10_1 C15_1 C17_1 -98.7(4)
C13_1 C14_1 C18_1 C20_1 -60.3(4)
C9_1 C14_1 C18_1 C20_1 116.7(4)
C13_1 C14_1 C18_1 C19_1 60.8(4)
C9_1 C14_1 C18_1 C19_1 -122.2(4)
